data_4082416
loop_
_publ_author_name
'Carroll, Maria E.'
'Chen, Jinzhu'
'Gray, Danielle E.'
'Lansing, James C.'
'Rauchfuss, Thomas B.'
'Schilter, David'
'Volkers, Phillip I.'
'Wilson, Scott R.'

_publ_section_title
;
 Ferrous Carbonyl Dithiolates as Precursors to FeFe, FeCo, and FeMn
 Carbonyl Dithiolates.
;
_journal_issue 4
_journal_name_full Organometallics
_journal_page_first 858
_journal_page_last 867
_journal_paper_doi 10.1021/om400752a
_journal_volume 33
_journal_year 2014
_chemical_formula_moiety 'C30 H26 Fe O2 P2 S2 '
_chemical_formula_sum 'C30 H26 Fe O2 P2 S2'
_chemical_formula_weight 600.42
_chemical_name_systematic
; 
 ? 
;
_space_group_IT_number 14
_symmetry_cell_setting monoclinic
_symmetry_space_group_name_Hall '-P 2yn'
_symmetry_space_group_name_H-M 'P 1 21/n 1'
_atom_sites_solution_hydrogens geom
_atom_sites_solution_primary direct
_atom_sites_solution_secondary difmap
_audit_creation_method SHELXL-97
_cell_angle_alpha 90.00
_cell_angle_beta 102.678(2)
_cell_angle_gamma 90.00
_cell_formula_units_Z 4
_cell_length_a 12.7098(15)
_cell_length_b 9.2543(11)
_cell_length_c 23.859(3)
_cell_measurement_temperature 193(2)
_cell_volume 2737.9(6)
_computing_cell_refinement 'SAINT (Bruker, 2005)'
_computing_data_collection 'APEX2 (Bruker)'
_computing_structure_refinement 'SHELXL-97 (Sheldrick, 2008)'
_computing_structure_solution 'SHELXS-97 (Sheldrick, 2008)'
_diffrn_ambient_temperature 193(2)
_diffrn_measured_fraction_theta_full 0.990
_diffrn_measured_fraction_theta_max 0.990
_diffrn_measurement_device_type 'Bruker Kappa/ApexII CCD'
_diffrn_measurement_method 'profile data from \f and \w scans'
_diffrn_radiation_monochromator graphite
_diffrn_radiation_source 'fine-focus sealed tube'
_diffrn_radiation_type MoK\a
_diffrn_radiation_wavelength 0.71073
_diffrn_reflns_av_R_equivalents 0.0798
_diffrn_reflns_av_sigmaI/netI 0.0941
_diffrn_reflns_limit_h_max 16
_diffrn_reflns_limit_h_min -16
_diffrn_reflns_limit_k_max 12
_diffrn_reflns_limit_k_min -12
_diffrn_reflns_limit_l_max 31
_diffrn_reflns_limit_l_min -31
_diffrn_reflns_number 24980
_diffrn_reflns_theta_full 28.30
_diffrn_reflns_theta_max 28.30
_diffrn_reflns_theta_min 1.68
_exptl_absorpt_coefficient_mu 0.847
_exptl_absorpt_correction_T_max 0.9431
_exptl_absorpt_correction_T_min 0.8161
_exptl_absorpt_correction_type integration
_exptl_absorpt_process_details 'SHELXTL/XPREP (Bruker, 2001)'
_exptl_crystal_colour red
_exptl_crystal_density_diffrn 1.457
_exptl_crystal_density_method 'not measured'
_exptl_crystal_description prism
_exptl_crystal_F_000 1240
_exptl_crystal_size_max 0.25
_exptl_crystal_size_mid 0.20
_exptl_crystal_size_min 0.07
_refine_diff_density_max 0.462
_refine_diff_density_min -0.418
_refine_diff_density_rms 0.069
_refine_ls_extinction_method none
_refine_ls_goodness_of_fit_ref 0.897
_refine_ls_hydrogen_treatment constr
_refine_ls_matrix_type full
_refine_ls_number_parameters 334
_refine_ls_number_reflns 6723
_refine_ls_number_restraints 0
_refine_ls_restrained_S_all 0.897
_refine_ls_R_factor_all 0.0973
_refine_ls_R_factor_gt 0.0426
_refine_ls_shift/su_max 0.001
_refine_ls_shift/su_mean 0.000
_refine_ls_structure_factor_coef Fsqd
_refine_ls_weighting_details 'calc w=1/[\s^2^(Fo^2^)+(0.0356P)^2^+0.0000P] where P=(Fo^2^+2Fc^2^)/3'
_refine_ls_weighting_scheme calc
_refine_ls_wR_factor_gt 0.0735
_refine_ls_wR_factor_ref 0.0838
_reflns_number_gt 3989
_reflns_number_total 6723
_reflns_threshold_expression >2sigma(I)
_cod_data_source_file om400752a_si_003.cif
_cod_data_source_block f89kfface
_cod_depositor_comments 'Adding full bibliography for 4082416--4082419.cif.'
_cod_original_sg_symbol_H-M P2(1)/n
_cod_database_code 4082416

loop_
_symmetry_equiv_pos_as_xyz
'x, y, z'
'-x+1/2, y+1/2, -z+1/2'
'-x, -y, -z'
'x-1/2, -y-1/2, z-1/2'

loop_
_atom_site_label
_atom_site_type_symbol
_atom_site_fract_x
_atom_site_fract_y
_atom_site_fract_z
_atom_site_U_iso_or_equiv
_atom_site_adp_type
_atom_site_occupancy
_atom_site_symmetry_multiplicity
_atom_site_calc_flag
_atom_site_refinement_flags
Fe1 Fe 0.33216(3) 0.06590(4) 0.114836(15) 0.02481(10) Uani 1 1 d .
S1 S 0.20744(6) -0.10510(7) 0.06949(3) 0.03343(17) Uani 1 1 d .
S2 S 0.29216(5) 0.00121(7) 0.20298(3) 0.02914(16) Uani 1 1 d .
P1 P 0.19840(5) 0.23059(7) 0.10910(3) 0.02384(16) Uani 1 1 d .
P2 P 0.43969(5) 0.24327(7) 0.15712(3) 0.02568(16) Uani 1 1 d .
O1 O 0.37068(16) 0.1143(2) 0.00005(8) 0.0485(6) Uani 1 1 d .
O2 O 0.49406(17) -0.1642(2) 0.14024(9) 0.0533(6) Uani 1 1 d .
C1 C 0.3560(2) 0.1002(3) 0.04538(12) 0.0318(6) Uani 1 1 d .
C2 C 0.4319(2) -0.0735(3) 0.13030(11) 0.0346(6) Uani 1 1 d .
C3 C 0.1988(2) -0.2173(3) 0.13042(11) 0.0405(7) Uani 1 1 d .
H3A H 0.1371 -0.2844 0.1191 0.049 Uiso 1 1 calc R
H3B H 0.2653 -0.2761 0.1412 0.049 Uiso 1 1 calc R
C4 C 0.1850(2) -0.1329(3) 0.18114(11) 0.0370(7) Uani 1 1 d .
H4A H 0.1850 -0.1998 0.2135 0.044 Uiso 1 1 calc R
H4B H 0.1144 -0.0832 0.1720 0.044 Uiso 1 1 calc R
C5 C 0.2521(2) 0.3772(2) 0.15766(10) 0.0248(6) Uani 1 1 d .
H5 H 0.2056 0.4494 0.1669 0.030 Uiso 1 1 calc R
C6 C 0.3562(2) 0.3816(3) 0.17971(10) 0.0277(6) Uani 1 1 d .
H6 H 0.3867 0.4544 0.2065 0.033 Uiso 1 1 calc R
C7 C 0.0721(2) 0.1888(2) 0.13059(10) 0.0247(6) Uani 1 1 d .
C8 C 0.0622(2) 0.2173(3) 0.18675(11) 0.0306(6) Uani 1 1 d .
H8 H 0.1212 0.2572 0.2138 0.037 Uiso 1 1 calc R
C9 C -0.0336(2) 0.1873(3) 0.20303(12) 0.0391(7) Uani 1 1 d .
H9 H -0.0398 0.2068 0.2413 0.047 Uiso 1 1 calc R
C10 C -0.1200(2) 0.1296(3) 0.16451(13) 0.0415(7) Uani 1 1 d .
H10 H -0.1856 0.1101 0.1760 0.050 Uiso 1 1 calc R
C11 C -0.1109(2) 0.0999(3) 0.10867(12) 0.0381(7) Uani 1 1 d .
H11 H -0.1701 0.0594 0.0819 0.046 Uiso 1 1 calc R
C12 C -0.0155(2) 0.1295(3) 0.09215(11) 0.0297(6) Uani 1 1 d .
H12 H -0.0097 0.1090 0.0539 0.036 Uiso 1 1 calc R
C13 C 0.15388(19) 0.3199(3) 0.03939(10) 0.0244(6) Uani 1 1 d .
C14 C 0.15316(19) 0.4693(3) 0.03413(11) 0.0288(6) Uani 1 1 d .
H14 H 0.1778 0.5273 0.0673 0.035 Uiso 1 1 calc R
C15 C 0.1170(2) 0.5349(3) -0.01888(12) 0.0350(7) Uani 1 1 d .
H15 H 0.1155 0.6373 -0.0218 0.042 Uiso 1 1 calc R
C16 C 0.0832(2) 0.4516(3) -0.06720(12) 0.0391(7) Uani 1 1 d .
H16 H 0.0576 0.4967 -0.1034 0.047 Uiso 1 1 calc R
C17 C 0.0865(2) 0.3028(3) -0.06333(11) 0.0396(7) Uani 1 1 d .
H17 H 0.0653 0.2455 -0.0970 0.048 Uiso 1 1 calc R
C18 C 0.1207(2) 0.2373(3) -0.01029(10) 0.0324(6) Uani 1 1 d .
H18 H 0.1216 0.1349 -0.0077 0.039 Uiso 1 1 calc R
C19 C 0.5504(2) 0.2122(3) 0.21951(10) 0.0289(6) Uani 1 1 d .
C20 C 0.5615(2) 0.0829(3) 0.25024(11) 0.0331(6) Uani 1 1 d .
H20 H 0.5085 0.0093 0.2403 0.040 Uiso 1 1 calc R
C21 C 0.6501(2) 0.0616(3) 0.29535(11) 0.0403(7) Uani 1 1 d .
H21 H 0.6572 -0.0267 0.3161 0.048 Uiso 1 1 calc R
C22 C 0.7273(2) 0.1664(3) 0.31025(12) 0.0430(7) Uani 1 1 d .
H22 H 0.7878 0.1500 0.3409 0.052 Uiso 1 1 calc R
C23 C 0.7173(2) 0.2956(3) 0.28085(12) 0.0464(8) Uani 1 1 d .
H23 H 0.7702 0.3690 0.2914 0.056 Uiso 1 1 calc R
C24 C 0.6293(2) 0.3177(3) 0.23565(12) 0.0403(7) Uani 1 1 d .
H24 H 0.6228 0.4066 0.2153 0.048 Uiso 1 1 calc R
C25 C 0.51100(19) 0.3438(3) 0.11107(10) 0.0275(6) Uani 1 1 d .
C26 C 0.4942(2) 0.4903(3) 0.09982(10) 0.0294(6) Uani 1 1 d .
H26 H 0.4407 0.5404 0.1144 0.035 Uiso 1 1 calc R
C27 C 0.5551(2) 0.5640(3) 0.06744(10) 0.0335(6) Uani 1 1 d .
H27 H 0.5438 0.6645 0.0604 0.040 Uiso 1 1 calc R
C28 C 0.6320(2) 0.4920(3) 0.04547(11) 0.0359(7) Uani 1 1 d .
H28 H 0.6739 0.5428 0.0235 0.043 Uiso 1 1 calc R
C29 C 0.6481(2) 0.3459(3) 0.05544(12) 0.0443(8) Uani 1 1 d .
H29 H 0.7007 0.2959 0.0401 0.053 Uiso 1 1 calc R
C30 C 0.5875(2) 0.2726(3) 0.08767(12) 0.0395(7) Uani 1 1 d .
H30 H 0.5983 0.1718 0.0940 0.047 Uiso 1 1 calc R

loop_
_atom_site_aniso_label
_atom_site_aniso_U_11
_atom_site_aniso_U_22
_atom_site_aniso_U_33
_atom_site_aniso_U_23
_atom_site_aniso_U_13
_atom_site_aniso_U_12
Fe1 0.0264(2) 0.0227(2) 0.0247(2) -0.00101(16) 0.00440(16) 0.00139(16)
S1 0.0381(4) 0.0304(4) 0.0304(4) -0.0058(3) 0.0046(3) -0.0046(3)
S2 0.0324(4) 0.0276(4) 0.0266(4) 0.0012(3) 0.0048(3) -0.0030(3)
P1 0.0243(4) 0.0225(3) 0.0239(4) -0.0010(3) 0.0034(3) 0.0002(3)
P2 0.0247(4) 0.0255(4) 0.0256(4) 0.0010(3) 0.0027(3) 0.0002(3)
O1 0.0505(14) 0.0675(15) 0.0300(11) 0.0026(10) 0.0142(10) -0.0012(11)
O2 0.0539(14) 0.0443(13) 0.0601(14) -0.0040(11) 0.0086(11) 0.0232(12)
C1 0.0285(16) 0.0330(16) 0.0326(16) -0.0039(13) 0.0041(13) -0.0002(12)
C2 0.0379(17) 0.0283(15) 0.0376(16) -0.0039(13) 0.0086(13) 0.0002(14)
C3 0.0467(19) 0.0260(15) 0.0486(18) -0.0003(13) 0.0098(15) -0.0074(13)
C4 0.0423(18) 0.0290(15) 0.0401(17) 0.0035(13) 0.0098(14) -0.0073(13)
C5 0.0280(15) 0.0198(13) 0.0272(14) -0.0002(11) 0.0071(12) 0.0010(11)
C6 0.0333(16) 0.0226(13) 0.0284(14) -0.0029(11) 0.0092(12) -0.0068(12)
C7 0.0266(15) 0.0208(13) 0.0271(14) 0.0030(11) 0.0069(12) 0.0029(11)
C8 0.0321(16) 0.0281(15) 0.0310(15) 0.0012(12) 0.0058(13) -0.0002(12)
C9 0.0412(19) 0.0415(17) 0.0393(17) -0.0031(14) 0.0189(15) 0.0000(14)
C10 0.0295(17) 0.0435(18) 0.055(2) 0.0041(15) 0.0173(15) -0.0019(14)
C11 0.0274(16) 0.0346(17) 0.0491(19) 0.0025(14) 0.0017(14) -0.0046(13)
C12 0.0261(16) 0.0298(14) 0.0325(15) 0.0002(12) 0.0048(12) 0.0021(12)
C13 0.0183(14) 0.0274(14) 0.0267(14) 0.0017(11) 0.0032(11) 0.0035(11)
C14 0.0238(15) 0.0309(15) 0.0340(15) 0.0015(12) 0.0110(12) 0.0023(11)
C15 0.0254(15) 0.0356(16) 0.0467(18) 0.0147(14) 0.0136(13) 0.0071(12)
C16 0.0316(16) 0.056(2) 0.0323(16) 0.0169(15) 0.0119(13) 0.0093(14)
C17 0.0357(17) 0.054(2) 0.0281(16) 0.0007(14) 0.0048(13) 0.0027(15)
C18 0.0350(16) 0.0325(15) 0.0298(15) -0.0001(13) 0.0072(13) 0.0022(13)
C19 0.0252(15) 0.0321(15) 0.0271(14) 0.0002(12) 0.0004(12) 0.0037(12)
C20 0.0318(16) 0.0356(16) 0.0307(15) 0.0005(13) 0.0043(13) -0.0004(13)
C21 0.0410(18) 0.0452(18) 0.0329(16) 0.0094(14) 0.0044(14) 0.0067(15)
C22 0.0360(18) 0.059(2) 0.0294(16) 0.0018(15) -0.0041(13) 0.0106(16)
C23 0.0394(19) 0.052(2) 0.0407(18) -0.0002(15) -0.0071(15) -0.0061(15)
C24 0.0396(18) 0.0338(16) 0.0400(17) 0.0062(13) -0.0072(14) -0.0038(14)
C25 0.0196(14) 0.0364(16) 0.0244(14) 0.0018(12) 0.0004(11) -0.0016(12)
C26 0.0287(15) 0.0306(15) 0.0279(15) -0.0031(12) 0.0039(12) -0.0024(12)
C27 0.0352(16) 0.0352(15) 0.0271(15) 0.0015(12) 0.0001(13) -0.0061(13)
C28 0.0256(15) 0.0523(18) 0.0278(15) 0.0061(14) 0.0014(12) -0.0096(14)
C29 0.0284(17) 0.053(2) 0.055(2) 0.0075(16) 0.0168(15) 0.0053(15)
C30 0.0334(17) 0.0347(16) 0.0517(19) 0.0084(14) 0.0125(15) 0.0064(14)

loop_
_atom_type_symbol
_atom_type_description
_atom_type_scat_dispersion_real
_atom_type_scat_dispersion_imag
_atom_type_scat_source
C C 0.0033 0.0016 'International Tables Vol C Tables 4.2.6.8 and 6.1.1.4'
H H 0.0000 0.0000 'International Tables Vol C Tables 4.2.6.8 and 6.1.1.4'
O O 0.0106 0.0060 'International Tables Vol C Tables 4.2.6.8 and 6.1.1.4'
P P 0.1023 0.0942 'International Tables Vol C Tables 4.2.6.8 and 6.1.1.4'
S S 0.1246 0.1234 'International Tables Vol C Tables 4.2.6.8 and 6.1.1.4'
Fe Fe 0.3463 0.8444 'International Tables Vol C Tables 4.2.6.8 and 6.1.1.4'

loop_
_geom_angle_atom_site_label_1
_geom_angle_atom_site_label_2
_geom_angle_atom_site_label_3
_geom_angle
C1 Fe1 C2 93.60(12)
C1 Fe1 P2 94.43(8)
C2 Fe1 P2 95.80(9)
C1 Fe1 P1 95.90(8)
C2 Fe1 P1 170.41(9)
P2 Fe1 P1 84.80(3)
C1 Fe1 S1 85.78(8)
C2 Fe1 S1 89.16(9)
P2 Fe1 S1 175.01(3)
P1 Fe1 S1 90.22(3)
C1 Fe1 S2 174.71(8)
C2 Fe1 S2 85.09(9)
P2 Fe1 S2 90.81(3)
P1 Fe1 S2 85.32(3)
S1 Fe1 S2 89.07(3)
C3 S1 Fe1 99.88(9)
C4 S2 Fe1 102.22(9)
C5 P1 C7 102.04(11)
C5 P1 C13 103.89(11)
C7 P1 C13 103.56(11)
C5 P1 Fe1 106.98(8)
C7 P1 Fe1 122.26(8)
C13 P1 Fe1 115.89(8)
C6 P2 C25 102.65(11)
C6 P2 C19 105.30(11)
C25 P2 C19 100.05(11)
C6 P2 Fe1 108.21(8)
C25 P2 Fe1 116.02(8)
C19 P2 Fe1 122.48(9)
O1 C1 Fe1 176.2(2)
O2 C2 Fe1 178.7(3)
C4 C3 S1 113.12(18)
C3 C4 S2 112.05(19)
C6 C5 P1 118.90(19)
C5 C6 P2 117.50(19)
C12 C7 C8 118.6(2)
C12 C7 P1 121.54(19)
C8 C7 P1 119.89(19)
C9 C8 C7 120.1(3)
C10 C9 C8 120.8(3)
C9 C10 C11 119.7(3)
C12 C11 C10 119.8(3)
C11 C12 C7 121.0(2)
C14 C13 C18 118.3(2)
C14 C13 P1 121.73(19)
C18 C13 P1 119.99(19)
C15 C14 C13 120.8(2)
C16 C15 C14 119.9(2)
C15 C16 C17 120.3(3)
C16 C17 C18 119.8(3)
C17 C18 C13 120.8(3)
C24 C19 C20 118.2(2)
C24 C19 P2 119.54(19)
C20 C19 P2 122.2(2)
C21 C20 C19 120.0(3)
C22 C21 C20 120.9(3)
C21 C22 C23 120.1(3)
C22 C23 C24 119.5(3)
C23 C24 C19 121.4(3)
C30 C25 C26 118.5(2)
C30 C25 P2 119.0(2)
C26 C25 P2 122.55(19)
C27 C26 C25 120.4(2)
C28 C27 C26 120.2(3)
C27 C28 C29 119.9(3)
C28 C29 C30 119.9(3)
C29 C30 C25 121.1(3)

loop_
_geom_bond_atom_site_label_1
_geom_bond_atom_site_label_2
_geom_bond_distance
Fe1 C1 1.777(3)
Fe1 C2 1.790(3)
Fe1 P2 2.2304(8)
Fe1 P1 2.2648(7)
Fe1 S1 2.3313(8)
Fe1 S2 2.3471(7)
S1 C3 1.809(3)
S2 C4 1.832(3)
P1 C5 1.817(2)
P1 C7 1.830(2)
P1 C13 1.832(2)
P2 C6 1.819(2)
P2 C25 1.825(2)
P2 C19 1.833(2)
O1 C1 1.144(3)
O2 C2 1.141(3)
C3 C4 1.482(3)
C5 C6 1.313(3)
C7 C12 1.391(3)
C7 C8 1.398(3)
C8 C9 1.385(3)
C9 C10 1.376(4)
C10 C11 1.390(4)
C11 C12 1.382(3)
C13 C14 1.388(3)
C13 C18 1.395(3)
C14 C15 1.387(3)
C15 C16 1.375(4)
C16 C17 1.380(4)
C17 C18 1.384(3)
C19 C24 1.391(3)
C19 C20 1.394(3)
C20 C21 1.390(4)
C21 C22 1.370(4)
C22 C23 1.377(4)
C23 C24 1.387(4)
C25 C30 1.389(3)
C25 C26 1.390(3)
C26 C27 1.387(3)
C27 C28 1.378(4)
C28 C29 1.380(4)
C29 C30 1.380(3)
